data_4117533
loop_
_publ_author_name
'Man-Rong Li'
'Umut Adem'
'Sean R. C. McMitchell'
'Zhongling Xu'
'Chris I. Thomas'
'John E. Warren'
'Duong V. Giap'
'Hongjun Niu'
'Xinming Wan'
'Robert G. Palgrave'
'Florian Schiffmann'
'Furio Cora'
'Ben Slater'
'Tim L. Burnett'
'Markys G. Cain'
'Artem M. Abakumov'
'Gustaaf van Tendeloo'
'Michael F. Thomas'
'Matthew J. Rosseinsky'
'John B. Claridge'

_publ_section_title
;
 A Polar Corundum Oxide Displaying Weak Ferromagnetism at Room Temperature
;
_journal_name_full 'Journal of the American Chemical Society'
_journal_page_first 3737
_journal_page_last 3747
_journal_paper_doi 10.1021/ja208395z
_journal_volume 134
_journal_year 2012
_chemical_formula_sum Fe
_chemical_formula_weight 55.845
_space_group_IT_number 1
_symmetry_cell_setting triclinic
_symmetry_space_group_name_Hall 'P 1'
_symmetry_space_group_name_H-M 'P 1'
_audit_author_name 'John Claridge'
_audit_creation_date 2011-06-24T14:12
_audit_creation_method 'from EXP file using GSAS2CIF'
_audit_update_record ' 2011-06-24T14:12  Initial CIF as created by GSAS2CIF'
_cell_angle_alpha 90.0
_cell_angle_beta 90.0
_cell_angle_gamma 119.9987
_cell_formula_units_Z 6
_cell_length_a 5.202432(7)
_cell_length_b 5.202446(7)
_cell_length_c 14.01450(11)
_cell_volume 328.494(3)
_computing_structure_refinement GSAS
_diffrn_radiation_probe neutron
_exptl_absorpt_correction_T_max 0.96728
_exptl_absorpt_correction_T_min 0.80349
_exptl_absorpt_process_details
;   GSAS Absorption/surface roughness correction: function number 0
 Debye-Scherrer absorption correction
Term (= MU.r/wave) =     0.21758E-01
Correction is not refined.
;
_pd_block_id 2011-06-24T14:12|SAFE_NEUTRON_FINAL_S_phase2|John_Claridge||
_pd_calc_method 'Rietveld Refinement'
_pd_meas_2theta_fixed 145.00
_pd_meas_number_of_points 16465
_pd_phase_name 'from C:/gsas/MyWork/SFO/Sarah_file/SARAH_OMUTB.EXP'
_pd_proc_info_datetime 2011-06-24T14:12:27
_pd_proc_ls_background_function
;   GSAS Background function number 1 with 12 terms.
 Shifted Chebyshev function of 1st kind
      1:   0.273658     2:  -9.805670E-02 3:   9.481510E-03 4:  -1.770700E-02
      5:   1.123820E-02 6:  -8.159350E-03 7:   1.380600E-04 8:  -1.501290E-02
      9:  -7.039100E-0310:   1.813460E-0311:   3.527100E-0312:  -1.697190E-02
;
_pd_proc_ls_prof_R_factor 0.1237
_pd_proc_ls_prof_wR_expected 0.0391
_pd_proc_ls_prof_wR_factor 0.0614
_pd_proc_number_of_points 16465
_refine_ls_goodness_of_fit_all 1.03
_refine_ls_matrix_type full
_refine_ls_number_parameters 43
_refine_ls_number_restraints 0
_refine_ls_R_Fsqd_factor 0.09820
_refine_ls_shift/su_max 0.06
_refine_ls_shift/su_mean 0.01
_reflns_d_resolution_high 0.438
_reflns_d_resolution_low 7.007
_reflns_limit_h_max 10
_reflns_limit_h_min 0
_reflns_limit_k_max 6
_reflns_limit_k_min -5
_reflns_limit_l_max 32
_reflns_limit_l_min -32
_reflns_number_total 3142
_cod_data_source_file ja208395z_si_001_2.cif
_cod_data_source_block SAFE_NEUTRON_FINAL_S_phase_2
_cod_depositor_comments
;

2024-06-03
Z value and formula fixed to values more according to usual
chemical conventions.                 miguel
;
_cod_original_formula_weight 335.08
_cod_original_formula_units_Z 1
_cod_original_cell_volume 328.4940(30)
_cod_original_formula_sum Fe6.00
_cod_database_code 4117533
_cod_database_fobs_code 4117533
_gsas_exptl_extinct_corr_t_min 1.00000
_gsas_exptl_extinct_corr_t_max 1.00000

loop_
_symmetry_equiv_pos_site_id
_symmetry_equiv_pos_as_xyz
1 +x,+y,+z

loop_
_atom_site_type_symbol
_atom_site_label
_atom_site_fract_x
_atom_site_fract_y
_atom_site_fract_z
_atom_site_occupancy
_atom_site_thermal_displace_type
_atom_site_U_iso_or_equiv
_atom_site_symmetry_multiplicity
Fe FE1 0.0 0.0 0.25789 0.46 Uiso 0.0053(4) 1
Fe FE2 0.66667 0.33333 0.59122 0.46 Uiso 0.0053(4) 1
Fe FE3 0.33333 0.66667 0.92456 0.46 Uiso 0.0053(4) 1
Fe FE4 0.0 0.0 0.75789 0.46 Uiso 0.0053(4) 1
Fe FE5 0.66667 0.33333 0.09122 0.46 Uiso 0.0053(4) 1
Fe FE6 0.33333 0.66667 0.42456 0.46 Uiso 0.0053(4) 1
Fe FE7 0.0 0.0 0.04768(5) 0.54 Uiso 0.00362(32) 1
Fe FE8 0.66667 0.33333 0.38101(5) 0.54 Uiso 0.00362(32) 1
Fe FE9 0.33333 0.66667 0.71435(5) 0.54 Uiso 0.00362(32) 1
Fe FE10 0.0 0.0 0.54768(5) 0.54 Uiso 0.00362(32) 1
Fe FE11 0.66667 0.33333 0.88101(5) 0.54 Uiso 0.00362(32) 1
Fe FE12 0.33333 0.66667 0.21435(5) 0.54 Uiso 0.00362(32) 1

loop_
_atom_type_symbol
_atom_type_scat_length_neutron
_atom_type_scat_source
_atom_type_number_in_cell
Fe+3 0.9450 International_Tables_Vol_C 6.0

loop_
_pd_block_diffractogram_id
2011-06-24T14:12|SAFE_NEUTRON_FINAL_S_H_01|John_Claridge|POLARIS
2011-06-24T14:12|SAFE_NEUTRON_FINAL_S_H_02|John_Claridge|POLARIS
2011-06-24T14:12|SAFE_NEUTRON_FINAL_S_H_03|John_Claridge|POLARIS
